data_7125885
loop_
_publ_author_name
'Zhu, Qiang-Yu'
'Zhou, Li-Peng'
'Cai, Li-Xuan'
'Li, Xiao-Zhen'
'Zhou, Jin'
'Sun, Qing-Fu'

_publ_section_title
;
 Chiral auxiliary and induced chiroptical sensing with 5d/4f
 lanthanide-organic macrocycles.
;
_journal_issue 19
_journal_name_full 'Chemical communications (Cambridge, England)'
_journal_page_first 2861
_journal_page_last 2864
_journal_paper_doi 10.1039/c9cc09733c
_journal_volume 56
_journal_year 2020
_chemical_formula_moiety 'Eu2 Pt2 C88 H104 N16 O8, 6[CF3SO3], 6[H2O], 4[CH3CN], 4[C4H10O]'
_chemical_formula_sum 'C120 H175 Eu2 F18 N21 O36 Pt2 S6'
_chemical_formula_weight 3716.26
_space_group_crystal_system monoclinic
_space_group_IT_number 15
_space_group_name_Hall '-C 2yc'
_space_group_name_H-M_alt 'C 1 2/c 1'
_atom_sites_solution_hydrogens mixed
_audit_creation_method SHELXL-2016/4
_audit_update_record
;
2020-01-28 deposited with the CCDC.	2020-01-30 downloaded from the CCDC.
;
_cell_angle_alpha 90
_cell_angle_beta 104.290(2)
_cell_angle_gamma 90
_cell_formula_units_Z 4
_cell_length_a 20.9232(10)
_cell_length_b 22.2447(10)
_cell_length_c 36.0709(18)
_cell_measurement_reflns_used 9906
_cell_measurement_temperature 275(2)
_cell_measurement_theta_max 27.03
_cell_measurement_theta_min 2.40
_cell_volume 16269.0(13)
_computing_cell_refinement 'Bruker SAINT'
_computing_data_collection 'Bruker APEX2'
_computing_data_reduction 'Bruker SAINT'
_computing_molecular_graphics 'Bruker SHELXTL'
_computing_publication_material 'Bruker SHELXTL'
_computing_structure_refinement 'SHELXL-2016/4 (Sheldrick, 2016)'
_computing_structure_solution 'SHELXT 2014/5 (Sheldrick, 2014)'
_diffrn_ambient_temperature 275(2)
_diffrn_measured_fraction_theta_full 0.998
_diffrn_measured_fraction_theta_max 0.996
_diffrn_measurement_device_type 'Bruker APEX-II CCD'
_diffrn_measurement_method '\f and \w scans'
_diffrn_radiation_type MoK\a
_diffrn_radiation_wavelength 0.71073
_diffrn_reflns_av_R_equivalents 0.0703
_diffrn_reflns_av_unetI/netI 0.0279
_diffrn_reflns_Laue_measured_fraction_full 0.998
_diffrn_reflns_Laue_measured_fraction_max 0.996
_diffrn_reflns_limit_h_max 26
_diffrn_reflns_limit_h_min -26
_diffrn_reflns_limit_k_max 28
_diffrn_reflns_limit_k_min -28
_diffrn_reflns_limit_l_max 45
_diffrn_reflns_limit_l_min -45
_diffrn_reflns_number 268204
_diffrn_reflns_point_group_measured_fraction_full 0.998
_diffrn_reflns_point_group_measured_fraction_max 0.996
_diffrn_reflns_theta_full 25.242
_diffrn_reflns_theta_max 26.962
_diffrn_reflns_theta_min 2.331
_exptl_absorpt_coefficient_mu 2.645
_exptl_absorpt_correction_T_max 0.7455
_exptl_absorpt_correction_T_min 0.4535
_exptl_absorpt_correction_type multi-scan
_exptl_absorpt_process_details SADABS-2016/2
_exptl_crystal_colour orange
_exptl_crystal_density_diffrn 1.517
_exptl_crystal_description block
_exptl_crystal_F_000 7480
_exptl_crystal_size_max 0.120
_exptl_crystal_size_mid 0.100
_exptl_crystal_size_min 0.080
_refine_diff_density_max 0.741
_refine_diff_density_min -0.575
_refine_diff_density_rms 0.128
_refine_ls_extinction_method none
_refine_ls_goodness_of_fit_ref 1.083
_refine_ls_hydrogen_treatment mixed
_refine_ls_matrix_type full
_refine_ls_number_parameters 741
_refine_ls_number_reflns 17640
_refine_ls_number_restraints 866
_refine_ls_restrained_S_all 1.064
_refine_ls_R_factor_all 0.0601
_refine_ls_R_factor_gt 0.0389
_refine_ls_shift/su_max 0.002
_refine_ls_shift/su_mean 0.000
_refine_ls_structure_factor_coef Fsqd
_refine_ls_weighting_details 'w=1/[\s^2^(Fo^2^)+(0.0685P)^2^+54.5375P] where P=(Fo^2^+2Fc^2^)/3'
_refine_ls_weighting_scheme calc
_refine_ls_wR_factor_gt 0.1189
_refine_ls_wR_factor_ref 0.1341
_reflns_Friedel_coverage 0.000
_reflns_number_gt 13570
_reflns_number_total 17640
_reflns_threshold_expression 'I > 2\s(I)'
_cod_data_source_file c9cc09733c2.cif
_cod_data_source_block mo_4907_0m_a_sq
_cod_depositor_comments 'Adding full bibliography for 7125885--7125886.cif.'
_cod_original_sg_symbol_H-M 'C 2/c'
_cod_original_formula_sum 'Eu2 Pt2 C120 H175 F18 N21 O36 S6'
_cod_database_code 7125885
_shelx_shelxl_version_number 2016/4
_smtbx_masks_special_details
;
A solvent mask was calculated and 2208 electrons were
found in a volume of 7037\%A^3 in 2 voids per unit cell.
This is consistent with the presence of 4[CF3SO3], 4[CH3CN] and 4[C4H10O]
per Formula Unit which account for 2214 electrons per unit cell.
;
_platon_squeeze_void_probe_radius 1.20
_shelx_space_group_comment
;
The symmetry employed for this shelxl refinement is uniquely defined
by the following loop, which should always be used as a source of
symmetry information in preference to the above space-group names.
They are only intended as comments.
;
_shelx_estimated_absorpt_t_min 0.742
_shelx_estimated_absorpt_t_max 0.816

loop_
_space_group_symop_operation_xyz
'x, y, z'
'-x, y, -z+1/2'
'x+1/2, y+1/2, z'
'-x+1/2, y+1/2, -z+1/2'
'-x, -y, -z'
'x, -y, z-1/2'
'-x+1/2, -y+1/2, -z'
'x+1/2, -y+1/2, z-1/2'

loop_
_atom_site_label
_atom_site_type_symbol
_atom_site_fract_x
_atom_site_fract_y
_atom_site_fract_z
_atom_site_U_iso_or_equiv
_atom_site_adp_type
_atom_site_occupancy
_atom_site_site_symmetry_order
_atom_site_calc_flag
_atom_site_refinement_flags_posn
_atom_site_refinement_flags_adp
_atom_site_refinement_flags_occupancy
_atom_site_disorder_assembly
_atom_site_disorder_group
N1_1 N 0.3359(3) 0.8279(2) 0.52295(16) 0.0640(13) Uani 1 1 d . U . . .
C2_1 C 0.3638(4) 0.8574(3) 0.4980(2) 0.084(2) Uani 1 1 d . U . . .
H2_1 H 0.379972 0.835361 0.480375 0.100 Uiso 1 1 calc R U . . .
C3_1 C 0.3687(5) 0.9185(3) 0.4980(3) 0.101(3) Uani 1 1 d . U . . .
H3_1 H 0.388307 0.937838 0.480778 0.121 Uiso 1 1 calc R U . . .
C4_1 C 0.3446(4) 0.9512(3) 0.5238(3) 0.099(3) Uani 1 1 d . U . . .
H4_1 H 0.347857 0.992859 0.524251 0.118 Uiso 1 1 calc R U . . .
C5_1 C 0.3159(4) 0.9224(3) 0.5484(2) 0.086(2) Uani 1 1 d . U . . .
H5_1 H 0.299611 0.944405 0.565923 0.103 Uiso 1 1 calc R U . . .
C6_1 C 0.3106(3) 0.8600(3) 0.54772(19) 0.0645(15) Uani 1 1 d . U . . .
C7_1 C 0.2790(3) 0.8238(3) 0.57229(18) 0.0636(15) Uani 1 1 d . U . . .
C8_1 C 0.2503(4) 0.8485(3) 0.6005(2) 0.085(2) Uani 1 1 d . U . . .
H8_1 H 0.250436 0.889914 0.604164 0.102 Uiso 1 1 calc R U . . .
C9_1 C 0.2230(4) 0.8125(4) 0.6219(2) 0.092(2) Uani 1 1 d . U . . .
H9_1 H 0.204414 0.828688 0.640609 0.110 Uiso 1 1 calc R U . . .
C10_1 C 0.2224(4) 0.7517(4) 0.6161(2) 0.089(2) Uani 1 1 d . U . . .
H10_1 H 0.202021 0.726208 0.630138 0.106 Uiso 1 1 calc R U . . .
C11_1 C 0.2527(4) 0.7284(3) 0.5889(2) 0.0753(19) Uani 1 1 d . U . . .
H11_1 H 0.253538 0.687041 0.585454 0.090 Uiso 1 1 calc R U . . .
N12_1 N 0.2806(3) 0.7641(2) 0.56775(14) 0.0596(12) Uani 1 1 d . U . . .
PT13_1 Pt 0.32765(2) 0.73589(2) 0.52673(2) 0.05168(8) Uani 1 1 d . U . . .
C14_1 C 0.3781(3) 0.7188(2) 0.48917(16) 0.0529(13) Uani 1 1 d . U . . .
C15_1 C 0.4102(3) 0.7136(3) 0.46596(18) 0.0597(14) Uani 1 1 d . U . . .
C16_1 C 0.4476(3) 0.7066(2) 0.43845(16) 0.0522(12) Uani 1 1 d . U . . .
C17_1 C 0.4821(3) 0.7544(2) 0.42691(16) 0.0528(13) Uani 1 1 d . U . . .
H17_1 H 0.479780 0.792839 0.436628 0.063 Uiso 1 1 calc R U . . .
C18_1 C 0.5194(3) 0.7436(2) 0.40092(15) 0.0457(11) Uani 1 1 d . U . . .
N19_1 N 0.5259(2) 0.68880(18) 0.38701(12) 0.0445(9) Uani 1 1 d . U . . .
C20_1 C 0.5629(3) 0.7881(2) 0.38673(16) 0.0513(12) Uani 1 1 d . U . . .
O21_1 O 0.6156(2) 0.76792(16) 0.38190(13) 0.0620(10) Uani 1 1 d . U . . .
N22_1 N 0.5450(3) 0.8443(2) 0.37769(16) 0.0649(13) Uani 1 1 d . U . . .
C23_1 C 0.4801(3) 0.8712(3) 0.3783(2) 0.0728(17) Uani 1 1 d . U . . .
H23A_1 H 0.449866 0.839468 0.381184 0.087 Uiso 1 1 calc R U . . .
H23B_1 H 0.461774 0.891164 0.354080 0.087 Uiso 1 1 calc R U . . .
C24_1 C 0.4861(5) 0.9170(4) 0.4112(3) 0.110(3) Uani 1 1 d . U . . .
H24A_1 H 0.511970 0.950742 0.406870 0.166 Uiso 1 1 calc R U . . .
H24B_1 H 0.507261 0.898195 0.435035 0.166 Uiso 1 1 calc R U . . .
H24C_1 H 0.442995 0.930486 0.412147 0.166 Uiso 1 1 calc R U . . .
C25_1 C 0.5889(5) 0.8804(3) 0.3588(3) 0.105(3) Uani 1 1 d D U . . .
H25A_1 H 0.634597 0.870969 0.370801 0.126 Uiso 1 1 calc R U . . .
H25B_1 H 0.582310 0.922853 0.362892 0.126 Uiso 1 1 calc R U . . .
C26_1 C 0.5760(6) 0.8687(5) 0.3162(3) 0.147(5) Uani 1 1 d D U . . .
H26A_1 H 0.530064 0.874958 0.304411 0.221 Uiso 1 1 calc R U . . .
H26B_1 H 0.587747 0.828043 0.312007 0.221 Uiso 1 1 calc R U . . .
H26C_1 H 0.601958 0.895820 0.305210 0.221 Uiso 1 1 calc R U . . .
C27_1 C 0.4532(3) 0.6501(2) 0.42236(16) 0.0532(13) Uani 1 1 d . U . . .
H27_1 H 0.430525 0.617297 0.428829 0.064 Uiso 1 1 calc R U . . .
C28_1 C 0.4924(3) 0.6429(2) 0.39689(15) 0.0458(11) Uani 1 1 d . U . . .
C29_1 C 0.5095(3) 0.5840(2) 0.38094(16) 0.0490(11) Uani 1 1 d . U . . .
O30_1 O 0.56751(19) 0.58002(15) 0.37748(11) 0.0525(9) Uani 1 1 d . U . . .
N31_1 N 0.4681(2) 0.5387(2) 0.37253(16) 0.0645(13) Uani 1 1 d . U . . .
C32_1 C 0.4937(4) 0.4832(3) 0.3590(3) 0.090(2) Uani 1 1 d . U . . .
H32A_1 H 0.466405 0.449348 0.362387 0.108 Uiso 1 1 calc R U . . .
H32B_1 H 0.538237 0.475736 0.373992 0.108 Uiso 1 1 calc R U . . .
C33_1 C 0.4934(5) 0.4892(5) 0.3165(3) 0.130(4) Uani 1 1 d . U . . .
H33A_1 H 0.449378 0.497209 0.301804 0.195 Uiso 1 1 calc R U . . .
H33B_1 H 0.509012 0.452540 0.307826 0.195 Uiso 1 1 calc R U . . .
H33C_1 H 0.521812 0.521777 0.313395 0.195 Uiso 1 1 calc R U . . .
C34_1 C 0.3975(3) 0.5418(3) 0.3697(2) 0.086(2) Uani 1 1 d . U . . .
H34A_1 H 0.374091 0.524920 0.345296 0.103 Uiso 1 1 calc R U . . .
H34B_1 H 0.384686 0.583641 0.370038 0.103 Uiso 1 1 calc R U . . .
C35_1 C 0.3769(4) 0.5090(4) 0.4012(3) 0.122(4) Uani 1 1 d . U . . .
H35A_1 H 0.331210 0.516888 0.399657 0.182 Uiso 1 1 calc R U . . .
H35B_1 H 0.403126 0.522473 0.425537 0.182 Uiso 1 1 calc R U . . .
H35C_1 H 0.383227 0.466552 0.398720 0.182 Uiso 1 1 calc R U . . .
C36_1 C 0.3185(3) 0.6502(2) 0.53578(16) 0.0550(14) Uani 1 1 d . U . . .
C37_1 C 0.3119(3) 0.5988(2) 0.54355(17) 0.0604(15) Uani 1 1 d . U . . .
C38_1 C 0.3037(3) 0.5391(2) 0.55679(15) 0.0530(13) Uani 1 1 d . U . . .
C39_1 C 0.3092(3) 0.4876(2) 0.53578(15) 0.0549(13) Uani 1 1 d . U . . .
H39_1 H 0.314821 0.491055 0.511097 0.066 Uiso 1 1 calc R U . . .
C40_1 C 0.3062(3) 0.4316(2) 0.55154(14) 0.0473(11) Uani 1 1 d . U . . .
N41_1 N 0.2978(2) 0.42422(18) 0.58711(12) 0.0452(9) Uani 1 1 d . U . . .
C42_1 C 0.3199(3) 0.3721(2) 0.53518(14) 0.0479(11) Uani 1 1 d . U . . .
O43_1 O 0.3529(2) 0.33586(16) 0.55853(10) 0.0561(9) Uani 1 1 d . U . . .
N44_1 N 0.2983(3) 0.3581(2) 0.49847(13) 0.0623(12) Uani 1 1 d . U . . .
C45_1 C 0.3182(4) 0.3004(3) 0.4857(2) 0.086(2) Uani 1 1 d . U . . .
H45A_1 H 0.286364 0.288110 0.462564 0.103 Uiso 1 1 calc R U . . .
H45B_1 H 0.318344 0.270223 0.505188 0.103 Uiso 1 1 calc R U . . .
C46_1 C 0.3855(5) 0.3036(5) 0.4781(3) 0.126(4) Uani 1 1 d . U . . .
H46A_1 H 0.398736 0.264247 0.472047 0.189 Uiso 1 1 calc R U . . .
H46B_1 H 0.416509 0.318616 0.500376 0.189 Uiso 1 1 calc R U . . .
H46C_1 H 0.384247 0.330150 0.456907 0.189 Uiso 1 1 calc R U . . .
C47A_1 C 0.2438(15) 0.388(2) 0.4716(7) 0.062(4) Uani 0.468(14) 1 d D U P A 1
H47A_1 H 0.224557 0.418467 0.484795 0.074 Uiso 0.468(14) 1 calc R U P A 1
H47B_1 H 0.209770 0.359080 0.460516 0.074 Uiso 0.468(14) 1 calc R U P A 1
C48A_1 C 0.2701(9) 0.4170(7) 0.4403(4) 0.081(5) Uani 0.468(14) 1 d D U P A 1
H48A_1 H 0.292646 0.387355 0.428902 0.122 Uiso 0.468(14) 1 calc R U P A 1
H48B_1 H 0.300271 0.448619 0.451043 0.122 Uiso 0.468(14) 1 calc R U P A 1
H48C_1 H 0.234148 0.433427 0.421092 0.122 Uiso 0.468(14) 1 calc R U P A 1
C47B_1 C 0.2609(13) 0.3967(17) 0.4694(7) 0.076(5) Uani 0.532(14) 1 d D U P A 2
H47C_1 H 0.284105 0.402800 0.449473 0.091 Uiso 0.532(14) 1 calc R U P A 2
H47D_1 H 0.254630 0.435533 0.480206 0.091 Uiso 0.532(14) 1 calc R U P A 2
C48B_1 C 0.1949(9) 0.3672(9) 0.4529(6) 0.122(7) Uani 0.532(14) 1 d D U P A 2
H48D_1 H 0.198722 0.339949 0.432870 0.183 Uiso 0.532(14) 1 calc R U P A 2
H48E_1 H 0.162701 0.397434 0.442617 0.183 Uiso 0.532(14) 1 calc R U P A 2
H48F_1 H 0.181490 0.345384 0.472638 0.183 Uiso 0.532(14) 1 calc R U P A 2
C49_1 C 0.2925(3) 0.5308(2) 0.59352(15) 0.0526(12) Uani 1 1 d . U . . .
H49_1 H 0.287609 0.563805 0.608368 0.063 Uiso 1 1 calc R U . . .
C50_1 C 0.2890(3) 0.4733(2) 0.60717(14) 0.0465(11) Uani 1 1 d . U . . .
C51_1 C 0.2871(3) 0.4563(2) 0.64747(15) 0.0508(12) Uani 1 1 d . U . . .
O52_1 O 0.31907(19) 0.41176(16) 0.66162(10) 0.0525(9) Uani 1 1 d . U . . .
N53_1 N 0.2532(3) 0.4889(2) 0.66731(15) 0.0735(15) Uani 1 1 d . U . . .
C54_1 C 0.2616(5) 0.4720(4) 0.7079(2) 0.106(3) Uani 1 1 d . U . . .
H54A_1 H 0.259825 0.428605 0.710041 0.127 Uiso 1 1 calc R U . . .
H54B_1 H 0.225740 0.488847 0.717251 0.127 Uiso 1 1 calc R U . . .
C55_1 C 0.3261(7) 0.4944(6) 0.7321(3) 0.164(5) Uani 1 1 d . U . . .
H55A_1 H 0.360518 0.486188 0.719529 0.247 Uiso 1 1 calc R U . . .
H55B_1 H 0.335662 0.474431 0.756481 0.247 Uiso 1 1 calc R U . . .
H55C_1 H 0.323324 0.536965 0.735911 0.247 Uiso 1 1 calc R U . . .
C56_1 C 0.2016(4) 0.5329(3) 0.6507(2) 0.091(2) Uani 1 1 d . U . . .
H56A_1 H 0.160030 0.519498 0.655225 0.110 Uiso 1 1 calc R U . . .
H56B_1 H 0.196437 0.534568 0.623259 0.110 Uiso 1 1 calc R U . . .
C57_1 C 0.2162(6) 0.5944(4) 0.6668(3) 0.125(4) Uani 1 1 d . U . . .
H57A_1 H 0.260537 0.605242 0.666600 0.188 Uiso 1 1 calc R U . . .
H57B_1 H 0.211567 0.595135 0.692638 0.188 Uiso 1 1 calc R U . . .
H57C_1 H 0.185990 0.622586 0.651618 0.188 Uiso 1 1 calc R U . . .
EU58_1 Eu 0.63951(2) 0.66424(2) 0.37333(2) 0.04199(8) Uani 1 1 d . U . . .
O1_3 O 0.7497(2) 0.7021(2) 0.40235(13) 0.0671(11) Uani 1 1 d D . . . .
H1A_3 H 0.779(2) 0.687(3) 0.4183(15) 0.081 Uiso 1 1 d D U . . .
H1B_3 H 0.768(3) 0.722(3) 0.3897(17) 0.081 Uiso 1 1 d D U . . .
O2_3 O 0.6829(2) 0.7185(2) 0.32565(13) 0.0730(12) Uani 1 1 d D . . . .
H2A_3 H 0.689(3) 0.695(3) 0.3101(17) 0.088 Uiso 1 1 d D U . . .
H2B_3 H 0.7180(18) 0.732(3) 0.335(2) 0.088 Uiso 1 1 d D U . . .
O3_3 O 0.5604(2) 0.6630(3) 0.31150(12) 0.0750(13) Uani 1 1 d D . . . .
H3A_3 H 0.526(2) 0.649(3) 0.310(2) 0.090 Uiso 1 1 d D U . . .
H3B_3 H 0.575(3) 0.662(3) 0.2934(13) 0.090 Uiso 1 1 d D U . . .
C1_2 C 0.3751(8) 0.7598(9) 0.2864(5) 0.139(5) Uani 0.540(9) 1 d D U P B 1
F2_2 F 0.4301(10) 0.7726(9) 0.3130(5) 0.209(8) Uani 0.540(9) 1 d D U P B 1
F3_2 F 0.3232(11) 0.7754(9) 0.2991(5) 0.195(7) Uani 0.540(9) 1 d D U P B 1
F4_2 F 0.3738(10) 0.7940(9) 0.2566(5) 0.184(7) Uani 0.540(9) 1 d D U P B 1
S5_2 S 0.3700(5) 0.6832(6) 0.2790(3) 0.099(3) Uani 0.540(9) 1 d D U P B 1
O6_2 O 0.4290(5) 0.6660(7) 0.2665(3) 0.120(5) Uani 0.540(9) 1 d D U P B 1
O7_2 O 0.3117(5) 0.6740(6) 0.2475(3) 0.099(3) Uani 0.540(9) 1 d D U P B 1
O8_2 O 0.3679(7) 0.6542(8) 0.3147(3) 0.141(5) Uani 0.540(9) 1 d D U P B 1
C1'_2 C 0.3770(9) 0.7453(9) 0.2912(5) 0.117(5) Uani 0.460(9) 1 d D U P B 2
F2'_2 F 0.3270(13) 0.7796(11) 0.2712(7) 0.218(11) Uani 0.460(9) 1 d D U P B 2
F3'_2 F 0.3837(11) 0.7597(9) 0.3287(5) 0.168(7) Uani 0.460(9) 1 d D U P B 2
F4'_2 F 0.4303(13) 0.7698(8) 0.2818(7) 0.185(7) Uani 0.460(9) 1 d D U P B 2
S5'_2 S 0.3707(5) 0.6686(5) 0.2829(2) 0.0672(19) Uani 0.460(9) 1 d D U P B 2
O6'_2 O 0.4297(5) 0.6441(6) 0.3080(3) 0.101(4) Uani 0.460(9) 1 d D U P B 2
O7'_2 O 0.3639(7) 0.6663(6) 0.2435(3) 0.102(4) Uani 0.460(9) 1 d D U P B 2
O8'_2 O 0.3127(6) 0.6524(9) 0.2964(4) 0.130(5) Uani 0.460(9) 1 d D U P B 2

loop_
_atom_site_aniso_label
_atom_site_aniso_U_11
_atom_site_aniso_U_22
_atom_site_aniso_U_33
_atom_site_aniso_U_23
_atom_site_aniso_U_13
_atom_site_aniso_U_12
N1_1 0.081(3) 0.042(2) 0.081(3) 0.006(2) 0.042(3) 0.010(2)
C2_1 0.112(6) 0.049(3) 0.112(6) 0.013(3) 0.071(5) 0.009(3)
C3_1 0.130(7) 0.048(3) 0.147(7) 0.016(4) 0.077(6) 0.000(4)
C4_1 0.121(6) 0.041(3) 0.150(8) 0.003(4) 0.063(6) 0.004(4)
C5_1 0.106(6) 0.050(3) 0.114(6) -0.013(3) 0.049(5) 0.012(3)
C6_1 0.077(4) 0.045(3) 0.076(4) -0.003(3) 0.028(3) 0.018(3)
C7_1 0.074(4) 0.055(3) 0.067(4) -0.009(3) 0.029(3) 0.018(3)
C8_1 0.108(6) 0.074(4) 0.086(5) -0.011(4) 0.048(4) 0.029(4)
C9_1 0.121(6) 0.099(5) 0.074(4) -0.004(4) 0.058(4) 0.041(5)
C10_1 0.115(6) 0.090(4) 0.083(5) 0.010(4) 0.066(5) 0.023(4)
C11_1 0.105(5) 0.063(3) 0.077(4) 0.010(3) 0.059(4) 0.023(3)
N12_1 0.076(3) 0.055(3) 0.059(3) 0.001(2) 0.037(2) 0.020(2)
PT13_1 0.06986(15) 0.03931(11) 0.05771(14) 0.00473(8) 0.03827(11) 0.01226(9)
C14_1 0.068(3) 0.039(2) 0.062(3) 0.008(2) 0.035(3) 0.011(2)
C15_1 0.075(4) 0.050(3) 0.067(4) 0.006(3) 0.043(3) 0.011(3)
C16_1 0.060(3) 0.052(3) 0.053(3) 0.005(2) 0.030(3) 0.010(2)
C17_1 0.069(4) 0.041(2) 0.055(3) 0.002(2) 0.027(3) 0.011(2)
C18_1 0.056(3) 0.037(2) 0.049(3) 0.010(2) 0.022(2) 0.007(2)
N19_1 0.054(2) 0.0386(19) 0.048(2) 0.0040(17) 0.0244(19) 0.0078(17)
C20_1 0.059(3) 0.038(2) 0.062(3) 0.003(2) 0.025(3) 0.003(2)
O21_1 0.068(3) 0.0409(19) 0.088(3) 0.0074(18) 0.040(2) 0.0056(17)
N22_1 0.073(3) 0.039(2) 0.090(4) 0.015(2) 0.034(3) 0.010(2)
C23_1 0.084(4) 0.055(3) 0.083(4) 0.016(3) 0.028(4) 0.026(3)
C24_1 0.143(8) 0.070(5) 0.117(7) -0.013(4) 0.030(6) 0.038(5)
C25_1 0.114(6) 0.052(4) 0.169(8) 0.034(5) 0.072(6) 0.010(4)
C26_1 0.211(13) 0.119(8) 0.146(8) 0.067(7) 0.110(9) 0.025(8)
C27_1 0.062(3) 0.045(3) 0.063(3) 0.003(2) 0.035(3) 0.001(2)
C28_1 0.053(3) 0.042(2) 0.049(3) 0.001(2) 0.024(2) 0.002(2)
C29_1 0.054(3) 0.042(2) 0.058(3) 0.001(2) 0.026(2) 0.003(2)
O30_1 0.063(2) 0.0412(17) 0.062(2) -0.0038(16) 0.0325(19) 0.0024(16)
N31_1 0.064(3) 0.044(2) 0.090(4) -0.017(2) 0.028(3) -0.006(2)
C32_1 0.091(5) 0.051(3) 0.138(6) -0.030(4) 0.047(5) -0.007(3)
C33_1 0.139(9) 0.130(8) 0.121(7) -0.065(6) 0.033(7) 0.009(7)
C34_1 0.059(4) 0.072(4) 0.128(6) -0.028(4) 0.026(4) -0.009(3)
C35_1 0.094(6) 0.074(5) 0.222(11) -0.008(6) 0.088(7) -0.021(4)
C36_1 0.076(4) 0.047(2) 0.055(3) 0.005(2) 0.041(3) 0.015(3)
C37_1 0.090(4) 0.046(3) 0.059(3) 0.006(2) 0.044(3) 0.013(3)
C38_1 0.074(4) 0.043(2) 0.047(3) 0.005(2) 0.025(3) 0.010(2)
C39_1 0.082(4) 0.047(3) 0.041(3) 0.003(2) 0.025(3) 0.009(3)
C40_1 0.064(3) 0.044(2) 0.036(2) -0.0013(19) 0.018(2) 0.009(2)
N41_1 0.054(2) 0.042(2) 0.043(2) 0.0003(17) 0.0180(19) 0.0042(18)
C42_1 0.063(3) 0.044(2) 0.041(2) 0.001(2) 0.020(2) 0.004(2)
O43_1 0.085(3) 0.048(2) 0.0416(19) 0.0040(15) 0.0261(19) 0.0173(18)
N44_1 0.097(4) 0.049(2) 0.040(2) -0.0059(19) 0.016(2) 0.013(2)
C45_1 0.128(6) 0.070(4) 0.058(4) -0.022(3) 0.020(4) 0.022(4)
C46_1 0.128(7) 0.129(8) 0.127(8) -0.042(7) 0.044(7) 0.032(6)
C47A_1 0.072(11) 0.062(12) 0.047(8) -0.007(7) 0.008(6) -0.005(7)
C48A_1 0.117(13) 0.076(10) 0.048(7) 0.008(6) 0.015(8) 0.009(9)
C47B_1 0.122(16) 0.054(10) 0.047(7) 0.002(6) 0.014(8) 0.007(10)
C48B_1 0.115(12) 0.123(15) 0.109(14) -0.015(11) -0.008(10) 0.017(11)
C49_1 0.071(3) 0.042(2) 0.053(3) -0.001(2) 0.030(3) 0.009(2)
C50_1 0.052(3) 0.046(2) 0.047(3) 0.001(2) 0.023(2) 0.012(2)
C51_1 0.064(3) 0.051(3) 0.045(3) 0.001(2) 0.029(2) 0.009(2)
O52_1 0.066(2) 0.053(2) 0.0443(19) 0.0062(16) 0.0253(17) 0.0178(17)
N53_1 0.100(4) 0.077(3) 0.057(3) 0.008(2) 0.046(3) 0.036(3)
C54_1 0.146(7) 0.129(7) 0.059(4) 0.019(4) 0.059(4) 0.064(6)
C55_1 0.247(13) 0.165(11) 0.066(5) -0.011(6) 0.010(7) 0.020(10)
C56_1 0.107(6) 0.093(5) 0.094(5) 0.029(4) 0.063(4) 0.055(4)
C57_1 0.183(10) 0.095(5) 0.116(7) 0.004(5) 0.071(7) 0.069(6)
EU58_1 0.05038(15) 0.04007(13) 0.04064(14) 0.00452(10) 0.02097(11) 0.00639(10)
O1_3 0.066(3) 0.066(3) 0.064(3) 0.013(2) 0.006(2) -0.009(2)
O2_3 0.084(3) 0.085(3) 0.055(3) 0.007(2) 0.027(2) -0.021(3)
O3_3 0.058(3) 0.122(4) 0.047(2) 0.011(2) 0.015(2) 0.003(3)
C1_2 0.173(13) 0.158(9) 0.079(10) -0.028(8) 0.018(9) 0.012(11)
F2_2 0.239(14) 0.219(15) 0.124(12) -0.057(12) -0.038(12) 0.007(14)
F3_2 0.250(14) 0.205(14) 0.137(12) -0.032(12) 0.061(11) 0.104(12)
F4_2 0.246(19) 0.170(10) 0.114(10) 0.012(8) 0.003(10) -0.032(14)
S5_2 0.088(4) 0.154(7) 0.058(3) 0.015(3) 0.026(3) 0.041(4)
O6_2 0.086(6) 0.198(12) 0.081(7) -0.027(7) 0.032(6) 0.007(7)
O7_2 0.086(6) 0.139(9) 0.074(6) 0.004(6) 0.024(5) 0.008(6)
O8_2 0.149(13) 0.216(12) 0.069(7) 0.037(8) 0.047(7) 0.039(11)
C1'_2 0.124(11) 0.123(8) 0.095(10) -0.034(8) 0.011(10) 0.023(7)
F2'_2 0.254(17) 0.158(14) 0.203(19) -0.013(19) -0.02(2) 0.106(16)
F3'_2 0.183(16) 0.198(15) 0.123(10) -0.094(10) 0.039(10) 0.000(12)
F4'_2 0.241(16) 0.115(11) 0.22(2) -0.013(13) 0.102(16) -0.040(11)
S5'_2 0.059(3) 0.100(4) 0.045(3) -0.014(3) 0.019(2) 0.007(3)
O6'_2 0.067(6) 0.144(9) 0.083(7) 0.029(7) 0.002(5) -0.010(6)
O7'_2 0.122(11) 0.151(11) 0.037(5) -0.015(5) 0.028(5) 0.005(8)
O8'_2 0.082(7) 0.226(14) 0.096(9) -0.030(10) 0.050(7) -0.018(9)

loop_
_atom_type_symbol
_atom_type_description
_atom_type_scat_dispersion_real
_atom_type_scat_dispersion_imag
_atom_type_scat_source
C C 0.0033 0.0016 'International Tables Vol C Tables 4.2.6.8 and 6.1.1.4'
H H 0.0000 0.0000 'International Tables Vol C Tables 4.2.6.8 and 6.1.1.4'
Eu Eu -0.1578 3.6682 'International Tables Vol C Tables 4.2.6.8 and 6.1.1.4'
F F 0.0171 0.0103 'International Tables Vol C Tables 4.2.6.8 and 6.1.1.4'
N N 0.0061 0.0033 'International Tables Vol C Tables 4.2.6.8 and 6.1.1.4'
O O 0.0106 0.0060 'International Tables Vol C Tables 4.2.6.8 and 6.1.1.4'
Pt Pt -1.7033 8.3905 'International Tables Vol C Tables 4.2.6.8 and 6.1.1.4'
S S 0.1246 0.1234 'International Tables Vol C Tables 4.2.6.8 and 6.1.1.4'

loop_
_geom_angle_atom_site_label_1
_geom_angle_atom_site_label_2
_geom_angle_atom_site_label_3
_geom_angle
_geom_angle_site_symmetry_1
_geom_angle_site_symmetry_3
C6_1 N1_1 C2_1 119.1(5) . .
C6_1 N1_1 PT13_1 115.3(4) . .
C2_1 N1_1 PT13_1 125.6(4) . .
N1_1 C2_1 C3_1 121.8(7) . .
N1_1 C2_1 H2_1 119.1 . .
C3_1 C2_1 H2_1 119.1 . .
C2_1 C3_1 C4_1 119.2(7) . .
C2_1 C3_1 H3_1 120.4 . .
C4_1 C3_1 H3_1 120.4 . .
C5_1 C4_1 C3_1 119.5(7) . .
C5_1 C4_1 H4_1 120.2 . .
C3_1 C4_1 H4_1 120.2 . .
C4_1 C5_1 C6_1 120.6(7) . .
C4_1 C5_1 H5_1 119.7 . .
C6_1 C5_1 H5_1 119.7 . .
N1_1 C6_1 C5_1 119.7(6) . .
N1_1 C6_1 C7_1 114.8(5) . .
C5_1 C6_1 C7_1 125.6(6) . .
N12_1 C7_1 C8_1 120.1(6) . .
N12_1 C7_1 C6_1 116.1(5) . .
C8_1 C7_1 C6_1 123.8(6) . .
C9_1 C8_1 C7_1 120.1(7) . .
C9_1 C8_1 H8_1 120.0 . .
C7_1 C8_1 H8_1 120.0 . .
C8_1 C9_1 C10_1 119.6(6) . .
C8_1 C9_1 H9_1 120.2 . .
C10_1 C9_1 H9_1 120.2 . .
C9_1 C10_1 C11_1 119.1(7) . .
C9_1 C10_1 H10_1 120.5 . .
C11_1 C10_1 H10_1 120.5 . .
N12_1 C11_1 C10_1 121.5(6) . .
N12_1 C11_1 H11_1 119.2 . .
C10_1 C11_1 H11_1 119.2 . .
C11_1 N12_1 C7_1 119.6(5) . .
C11_1 N12_1 PT13_1 125.6(4) . .
C7_1 N12_1 PT13_1 114.8(4) . .
C14_1 PT13_1 C36_1 91.0(2) . .
C14_1 PT13_1 N1_1 94.5(2) . .
C36_1 PT13_1 N1_1 173.9(2) . .
C14_1 PT13_1 N12_1 172.8(2) . .
C36_1 PT13_1 N12_1 95.34(19) . .
N1_1 PT13_1 N12_1 78.95(19) . .
C15_1 C14_1 PT13_1 174.1(5) . .
C14_1 C15_1 C16_1 179.0(7) . .
C27_1 C16_1 C17_1 117.1(5) . .
C27_1 C16_1 C15_1 120.4(5) . .
C17_1 C16_1 C15_1 122.5(5) . .
C18_1 C17_1 C16_1 119.2(5) . .
C18_1 C17_1 H17_1 120.4 . .
C16_1 C17_1 H17_1 120.4 . .
N19_1 C18_1 C17_1 122.7(5) . .
N19_1 C18_1 C20_1 110.1(4) . .
C17_1 C18_1 C20_1 127.0(5) . .
C28_1 N19_1 C18_1 119.2(4) . .
C28_1 N19_1 EU58_1 117.0(3) . .
C18_1 N19_1 EU58_1 116.4(3) . .
O21_1 C20_1 N22_1 120.9(5) . .
O21_1 C20_1 C18_1 116.0(4) . .
N22_1 C20_1 C18_1 123.0(5) . .
C20_1 O21_1 EU58_1 126.0(3) . .
C20_1 N22_1 C23_1 125.4(5) . .
C20_1 N22_1 C25_1 116.8(5) . .
C23_1 N22_1 C25_1 116.9(5) . .
N22_1 C23_1 C24_1 111.9(6) . .
N22_1 C23_1 H23A_1 109.2 . .
C24_1 C23_1 H23A_1 109.2 . .
N22_1 C23_1 H23B_1 109.2 . .
C24_1 C23_1 H23B_1 109.2 . .
H23A_1 C23_1 H23B_1 107.9 . .
C23_1 C24_1 H24A_1 109.5 . .
C23_1 C24_1 H24B_1 109.5 . .
H24A_1 C24_1 H24B_1 109.5 . .
C23_1 C24_1 H24C_1 109.5 . .
H24A_1 C24_1 H24C_1 109.5 . .
H24B_1 C24_1 H24C_1 109.5 . .
N22_1 C25_1 C26_1 113.0(8) . .
N22_1 C25_1 H25A_1 109.0 . .
C26_1 C25_1 H25A_1 109.0 . .
N22_1 C25_1 H25B_1 109.0 . .
C26_1 C25_1 H25B_1 109.0 . .
H25A_1 C25_1 H25B_1 107.8 . .
C25_1 C26_1 H26A_1 109.5 . .
C25_1 C26_1 H26B_1 109.5 . .
H26A_1 C26_1 H26B_1 109.5 . .
C25_1 C26_1 H26C_1 109.5 . .
H26A_1 C26_1 H26C_1 109.5 . .
H26B_1 C26_1 H26C_1 109.5 . .
C28_1 C27_1 C16_1 120.1(5) . .
C28_1 C27_1 H27_1 120.0 . .
C16_1 C27_1 H27_1 120.0 . .
N19_1 C28_1 C27_1 121.7(5) . .
N19_1 C28_1 C29_1 111.8(4) . .
C27_1 C28_1 C29_1 126.1(5) . .
O30_1 C29_1 N31_1 121.5(5) . .
O30_1 C29_1 C28_1 115.3(5) . .
N31_1 C29_1 C28_1 123.2(5) . .
C29_1 O30_1 EU58_1 125.5(3) . .
C29_1 N31_1 C34_1 125.5(5) . .
C29_1 N31_1 C32_1 116.5(5) . .
C34_1 N31_1 C32_1 117.3(5) . .
N31_1 C32_1 C33_1 110.1(7) . .
N31_1 C32_1 H32A_1 109.6 . .
C33_1 C32_1 H32A_1 109.6 . .
N31_1 C32_1 H32B_1 109.6 . .
C33_1 C32_1 H32B_1 109.6 . .
H32A_1 C32_1 H32B_1 108.2 . .
C32_1 C33_1 H33A_1 109.5 . .
C32_1 C33_1 H33B_1 109.5 . .
H33A_1 C33_1 H33B_1 109.5 . .
C32_1 C33_1 H33C_1 109.5 . .
H33A_1 C33_1 H33C_1 109.5 . .
H33B_1 C33_1 H33C_1 109.5 . .
N31_1 C34_1 C35_1 113.5(7) . .
N31_1 C34_1 H34A_1 108.9 . .
C35_1 C34_1 H34A_1 108.9 . .
N31_1 C34_1 H34B_1 108.9 . .
C35_1 C34_1 H34B_1 108.9 . .
H34A_1 C34_1 H34B_1 107.7 . .
C34_1 C35_1 H35A_1 109.5 . .
C34_1 C35_1 H35B_1 109.5 . .
H35A_1 C35_1 H35B_1 109.5 . .
C34_1 C35_1 H35C_1 109.5 . .
H35A_1 C35_1 H35C_1 109.5 . .
H35B_1 C35_1 H35C_1 109.5 . .
C37_1 C36_1 PT13_1 175.6(5) . .
C36_1 C37_1 C38_1 174.1(6) . .
C39_1 C38_1 C49_1 117.2(5) . .
C39_1 C38_1 C37_1 123.2(5) . .
C49_1 C38_1 C37_1 119.6(5) . .
C40_1 C39_1 C38_1 120.1(5) . .
C40_1 C39_1 H39_1 120.0 . .
C38_1 C39_1 H39_1 120.0 . .
N41_1 C40_1 C39_1 122.2(4) . .
N41_1 C40_1 C42_1 110.4(4) . .
C39_1 C40_1 C42_1 127.0(4) . .
C40_1 N41_1 C50_1 118.7(4) . .
C40_1 N41_1 EU58_1 116.7(3) . 5_666
C50_1 N41_1 EU58_1 116.0(3) . 5_666
O43_1 C42_1 N44_1 121.3(5) . .
O43_1 C42_1 C40_1 115.5(4) . .
N44_1 C42_1 C40_1 123.2(5) . .
C42_1 O43_1 EU58_1 125.1(3) . 5_666
C42_1 N44_1 C47B_1 125.5(16) . .
C42_1 N44_1 C45_1 117.9(5) . .
C47B_1b N44_1 C45_1 116.4(16) . .
C42_1 N44_1 C47A_1 124.9(17) . .
C45_1 N44_1 C47A_1 115.4(18) . .
N44_1 C45_1 C46_1 111.6(7) . .
N44_1 C45_1 H45A_1 109.3 . .
C46_1 C45_1 H45A_1 109.3 . .
N44_1 C45_1 H45B_1 109.3 . .
C46_1 C45_1 H45B_1 109.3 . .
H45A_1 C45_1 H45B_1 108.0 . .
C45_1 C46_1 H46A_1 109.5 . .
C45_1 C46_1 H46B_1 109.5 . .
H46A_1 C46_1 H46B_1 109.5 . .
C45_1 C46_1 H46C_1 109.5 . .
H46A_1 C46_1 H46C_1 109.5 . .
H46B_1 C46_1 H46C_1 109.5 . .
N44_1 C47A_1a C48A_1 109(2) . .
N44_1 C47A_1a H47A_1 110.0 . .
C48A_1a C47A_1a H47A_1 110.0 . .
N44_1 C47A_1a H47B_1 110.0 . .
C48A_1a C47A_1a H47B_1 110.0 . .
H47A_1a C47A_1a H47B_1 108.3 . .
C47A_1a C48A_1a H48A_1 109.5 . .
C47A_1a C48A_1a H48B_1 109.5 . .
H48A_1a C48A_1a H48B_1 109.5 . .
C47A_1a C48A_1a H48C_1 109.5 . .
H48A_1a C48A_1a H48C_1 109.5 . .
H48B_1a C48A_1a H48C_1 109.5 . .
N44_1 C47B_1b C48B_1 108.0(19) . .
N44_1 C47B_1b H47C_1 110.1 . .
C48B_1b C47B_1b H47C_1 110.1 . .
N44_1 C47B_1b H47D_1 110.1 . .
C48B_1b C47B_1b H47D_1 110.1 . .
H47C_1b C47B_1b H47D_1 108.4 . .
C47B_1b C48B_1b H48D_1 109.5 . .
C47B_1b C48B_1b H48E_1 109.5 . .
H48D_1b C48B_1b H48E_1 109.5 . .
C47B_1b C48B_1b H48F_1 109.5 . .
H48D_1b C48B_1b H48F_1 109.5 . .
H48E_1b C48B_1b H48F_1 109.5 . .
C50_1 C49_1 C38_1 119.5(5) . .
C50_1 C49_1 H49_1 120.3 . .
C38_1 C49_1 H49_1 120.3 . .
N41_1 C50_1 C49_1 122.3(4) . .
N41_1 C50_1 C51_1 110.6(4) . .
C49_1 C50_1 C51_1 126.3(5) . .
O52_1 C51_1 N53_1 121.2(5) . .
O52_1 C51_1 C50_1 117.3(4) . .
N53_1 C51_1 C50_1 121.4(5) . .
O52_1 C51_1 EU58_1 36.7(2) . 5_666
N53_1 C51_1 EU58_1 155.3(4) . 5_666
C50_1 C51_1 EU58_1 81.9(3) . 5_666
C51_1 O52_1 EU58_1 125.4(3) . 5_666
C51_1 N53_1 C56_1 125.2(5) . .
C51_1 N53_1 C54_1 116.3(5) . .
C56_1 N53_1 C54_1 117.8(5) . .
N53_1 C54_1 C55_1 111.2(8) . .
N53_1 C54_1 H54A_1 109.4 . .
C55_1 C54_1 H54A_1 109.4 . .
N53_1 C54_1 H54B_1 109.4 . .
C55_1 C54_1 H54B_1 109.4 . .
H54A_1 C54_1 H54B_1 108.0 . .
C54_1 C55_1 H55A_1 109.5 . .
C54_1 C55_1 H55B_1 109.5 . .
H55A_1 C55_1 H55B_1 109.5 . .
C54_1 C55_1 H55C_1 109.5 . .
H55A_1 C55_1 H55C_1 109.5 . .
H55B_1 C55_1 H55C_1 109.5 . .
N53_1 C56_1 C57_1 113.1(8) . .
N53_1 C56_1 H56A_1 108.9 . .
C57_1 C56_1 H56A_1 108.9 . .
N53_1 C56_1 H56B_1 108.9 . .
C57_1 C56_1 H56B_1 108.9 . .
H56A_1 C56_1 H56B_1 107.8 . .
C56_1 C57_1 H57A_1 109.5 . .
C56_1 C57_1 H57B_1 109.5 . .
H57A_1 C57_1 H57B_1 109.5 . .
C56_1 C57_1 H57C_1 109.5 . .
H57A_1 C57_1 H57C_1 109.5 . .
H57B_1 C57_1 H57C_1 109.5 . .
O52_1 EU58_1 O21_1 149.49(13) 5_666 .
O52_1 EU58_1 O43_1 126.25(12) 5_666 5_666
O21_1 EU58_1 O43_1 80.42(13) . 5_666
O52_1 EU58_1 O3_3 76.20(16) 5_666 .
O21_1 EU58_1 O3_3 90.74(18) . .
O43_1 EU58_1 O3_3 142.29(15) 5_666 .
O52_1 EU58_1 O30_1 78.39(12) 5_666 .
O21_1 EU58_1 O30_1 125.53(12) . .
O43_1 EU58_1 O30_1 79.83(13) 5_666 .
O3_3 EU58_1 O30_1 75.84(16) . .
O52_1 EU58_1 O1_3 92.48(15) 5_666 .
O21_1 EU58_1 O1_3 79.49(16) . .
O43_1 EU58_1 O1_3 75.28(15) 5_666 .
O3_3 EU58_1 O1_3 139.26(15) . .
O30_1 EU58_1 O1_3 140.82(14) . .
O52_1 EU58_1 O2_3 74.53(15) 5_666 .
O21_1 EU58_1 O2_3 75.07(16) . .
O43_1 EU58_1 O2_3 140.28(15) 5_666 .
O3_3 EU58_1 O2_3 69.37(16) . .
O30_1 EU58_1 O2_3 139.88(14) . .
O1_3 EU58_1 O2_3 69.90(16) . .
O52_1 EU58_1 N41_1 63.51(12) 5_666 5_666
O21_1 EU58_1 N41_1 138.93(15) . 5_666
O43_1 EU58_1 N41_1 62.78(12) 5_666 5_666
O3_3 EU58_1 N41_1 129.44(17) . 5_666
O30_1 EU58_1 N41_1 67.52(13) . 5_666
O1_3 EU58_1 N41_1 74.27(14) . 5_666
O2_3 EU58_1 N41_1 122.41(16) . 5_666
O52_1 EU58_1 N19_1 135.57(13) 5_666 .
O21_1 EU58_1 N19_1 62.84(13) . .
O43_1 EU58_1 N19_1 69.04(13) 5_666 .
O3_3 EU58_1 N19_1 74.29(14) . .
O30_1 EU58_1 N19_1 62.70(12) . .
O1_3 EU58_1 N19_1 131.15(15) . .
O2_3 EU58_1 N19_1 122.93(16) . .
N41_1 EU58_1 N19_1 114.64(12) 5_666 .
O52_1 EU58_1 C51_1 17.92(12) 5_666 5_666
O21_1 EU58_1 C51_1 160.82(13) . 5_666
O43_1 EU58_1 C51_1 108.36(12) 5_666 5_666
O3_3 EU58_1 C51_1 91.82(16) . 5_666
O30_1 EU58_1 C51_1 73.45(12) . 5_666
O1_3 EU58_1 C51_1 86.22(16) . 5_666
O2_3 EU58_1 C51_1 88.08(16) . 5_666
N41_1 EU58_1 C51_1 45.60(12) 5_666 5_666
N19_1 EU58_1 C51_1 135.94(13) . 5_666
O52_1 EU58_1 H2A_3 59.3(10) 5_666 .
O21_1 EU58_1 H2A_3 90.2(10) . .
O43_1 EU58_1 H2A_3 151.5(12) 5_666 .
O3_3 EU58_1 H2A_3 63.9(14) . .
O30_1 EU58_1 H2A_3 126.3(10) . .
O1_3 EU58_1 H2A_3 76.6(13) . .
O2_3 EU58_1 H2A_3 15.8(9) . .
N41_1 EU58_1 H2A_3 113.2(14) 5_666 .
N19_1 EU58_1 H2A_3 129.7(14) . .
C51_1 EU58_1 H2A_3 74.0(11) 5_666 .
EU58_1 O1_3 H1A_3 129(5) . .
EU58_1 O1_3 H1B_3 119(5) . .
H1A_3 O1_3 H1B_3 106(5) . .
EU58_1 O2_3 H2A_3 108(6) . .
EU58_1 O2_3 H2B_3 111(6) . .
H2A_3 O2_3 H2B_3 105(5) . .
EU58_1 O3_3 H3A_3 119(5) . .
EU58_1 O3_3 H3B_3 116(5) . .
H3A_3 O3_3 H3B_3 118(5) . .
F4_2a C1_2a F3_2 106.0(15) . .
F4_2a C1_2a F2_2 107.8(14) . .
F3_2a C1_2a F2_2 109.2(15) . .
F4_2a C1_2a S5_2 117.5(15) . .
F3_2a C1_2a S5_2 106.6(15) . .
F2_2a C1_2a S5_2 109.4(15) . .
O8_2a S5_2a O7_2 115.2(10) . .
O8_2a S5_2a O6_2 111.7(9) . .
O7_2a S5_2a O6_2 109.1(9) . .
O8_2a S5_2a C1_2 108.6(11) . .
O7_2a S5_2a C1_2 105.4(10) . .
O6_2a S5_2a C1_2 106.2(11) . .
F2'_2b C1'_2b F4'_2 102.4(15) . .
F2'_2b C1'_2b F3'_2 105.9(14) . .
F4'_2b C1'_2b F3'_2 105.3(14) . .
F2'_2b C1'_2b S5'_2 116.6(17) . .
F4'_2b C1'_2b S5'_2 112.7(14) . .
F3'_2b C1'_2b S5'_2 112.9(14) . .
O7'_2b S5'_2b O6'_2 118.7(10) . .
O7'_2b S5'_2b O8'_2 116.6(9) . .
O6'_2b S5'_2b O8'_2 110.4(9) . .
O7'_2b S5'_2b C1'_2 101.5(10) . .
O6'_2b S5'_2b C1'_2 104.2(10) . .
O8'_2b S5'_2b C1'_2 102.8(11) . .

loop_
_geom_bond_atom_site_label_1
_geom_bond_atom_site_label_2
_geom_bond_distance
_geom_bond_site_symmetry_2
N1_1 C6_1 1.350(7) .
N1_1 C2_1 1.357(8) .
N1_1 PT13_1 2.061(5) .
C2_1 C3_1 1.363(9) .
C2_1 H2_1 0.9300 .
C3_1 C4_1 1.370(11) .
C3_1 H3_1 0.9300 .
C4_1 C5_1 1.349(11) .
C4_1 H4_1 0.9300 .
C5_1 C6_1 1.393(9) .
C5_1 H5_1 0.9300 .
C6_1 C7_1 1.469(9) .
C7_1 N12_1 1.339(7) .
C7_1 C8_1 1.415(8) .
C8_1 C9_1 1.334(11) .
C8_1 H8_1 0.9300 .
C9_1 C10_1 1.370(11) .
C9_1 H9_1 0.9300 .
C10_1 C11_1 1.393(9) .
C10_1 H10_1 0.9300 .
C11_1 N12_1 1.331(8) .
C11_1 H11_1 0.9300 .
N12_1 PT13_1 2.067(4) .
PT13_1 C14_1 1.949(5) .
PT13_1 C36_1 1.951(5) .
C14_1 C15_1 1.201(7) .
C15_1 C16_1 1.416(7) .
C16_1 C27_1 1.403(7) .
C16_1 C17_1 1.403(8) .
C17_1 C18_1 1.382(7) .
C17_1 H17_1 0.9300 .
C18_1 N19_1 1.337(6) .
C18_1 C20_1 1.516(7) .
N19_1 C28_1 1.336(6) .
N19_1 EU58_1 2.602(4) .
C20_1 O21_1 1.242(6) .
C20_1 N22_1 1.321(7) .
O21_1 EU58_1 2.396(4) .
N22_1 C23_1 1.491(8) .
N22_1 C25_1 1.505(9) .
C23_1 C24_1 1.546(10) .
C23_1 H23A_1 0.9700 .
C23_1 H23B_1 0.9700 .
C24_1 H24A_1 0.9600 .
C24_1 H24B_1 0.9600 .
C24_1 H24C_1 0.9600 .
C25_1 C26_1 1.515(12) .
C25_1 H25A_1 0.9700 .
C25_1 H25B_1 0.9700 .
C26_1 H26A_1 0.9600 .
C26_1 H26B_1 0.9600 .
C26_1 H26C_1 0.9600 .
C27_1 C28_1 1.383(7) .
C27_1 H27_1 0.9300 .
C28_1 C29_1 1.509(7) .
C29_1 O30_1 1.253(6) .
C29_1 N31_1 1.315(7) .
O30_1 EU58_1 2.432(4) .
N31_1 C34_1 1.456(8) .
N31_1 C32_1 1.476(8) .
C32_1 C33_1 1.538(13) .
C32_1 H32A_1 0.9700 .
C32_1 H32B_1 0.9700 .
C33_1 H33A_1 0.9600 .
C33_1 H33B_1 0.9600 .
C33_1 H33C_1 0.9600 .
C34_1 C35_1 1.503(12) .
C34_1 H34A_1 0.9700 .
C34_1 H34B_1 0.9700 .
C35_1 H35A_1 0.9600 .
C35_1 H35B_1 0.9600 .
C35_1 H35C_1 0.9600 .
C36_1 C37_1 1.193(8) .
C37_1 C38_1 1.437(7) .
C38_1 C39_1 1.394(7) .
C38_1 C49_1 1.413(7) .
C39_1 C40_1 1.377(7) .
C39_1 H39_1 0.9300 .
C40_1 N41_1 1.347(6) .
C40_1 C42_1 1.505(7) .
N41_1 C50_1 1.348(6) .
N41_1 EU58_1 2.589(4) 5_666
C42_1 O43_1 1.244(6) .
C42_1 N44_1 1.326(7) .
O43_1 EU58_1 2.423(3) 5_666
N44_1 C47B_1 1.43(3) .
N44_1 C45_1 1.458(7) .
N44_1 C47A_1 1.46(4) .
C45_1 C46_1 1.502(12) .
C45_1 H45A_1 0.9700 .
C45_1 H45B_1 0.9700 .
C46_1 H46A_1 0.9600 .
C46_1 H46B_1 0.9600 .
C46_1 H46C_1 0.9600 .
C47A_1a C48A_1 1.516(18) .
C47A_1a H47A_1 0.9700 .
C47A_1a H47B_1 0.9700 .
C48A_1a H48A_1 0.9600 .
C48A_1a H48B_1 0.9600 .
C48A_1a H48C_1 0.9600 .
C47B_1b C48B_1 1.512(17) .
C47B_1b H47C_1 0.9700 .
C47B_1b H47D_1 0.9700 .
C48B_1b H48D_1 0.9600 .
C48B_1b H48E_1 0.9600 .
C48B_1b H48F_1 0.9600 .
C49_1 C50_1 1.378(7) .
C49_1 H49_1 0.9300 .
C50_1 C51_1 1.512(7) .
C51_1 O52_1 1.233(6) .
C51_1 N53_1 1.338(6) .
C51_1 EU58_1 3.267(5) 5_666
O52_1 EU58_1 2.395(3) 5_666
N53_1 C56_1 1.473(8) .
N53_1 C54_1 1.481(8) .
C54_1 C55_1 1.499(15) .
C54_1 H54A_1 0.9700 .
C54_1 H54B_1 0.9700 .
C55_1 H55A_1 0.9600 .
C55_1 H55B_1 0.9600 .
C55_1 H55C_1 0.9600 .
C56_1 C57_1 1.488(12) .
C56_1 H56A_1 0.9700 .
C56_1 H56B_1 0.9700 .
C57_1 H57A_1 0.9600 .
C57_1 H57B_1 0.9600 .
C57_1 H57C_1 0.9600 .
EU58_1 O52_1 2.395(3) 5_666
EU58_1 O43_1 2.423(3) 5_666
EU58_1 O3_3 2.427(4) .
EU58_1 O1_3 2.435(4) .
EU58_1 O2_3 2.450(4) .
EU58_1 N41_1 2.589(4) 5_666
EU58_1 C51_1 3.268(5) 5_666
EU58_1 H2A_3 2.81(7) .
O1_3 H1A_3 0.80(2) .
O1_3 H1B_3 0.80(2) .
O2_3 H2A_3 0.80(2) .
O2_3 H2B_3 0.79(2) .
O3_3 H3A_3 0.78(2) .
O3_3 H3B_3 0.79(2) .
C1_2a F4_2 1.309(16) .
C1_2a F3_2 1.326(17) .
C1_2a F2_2 1.335(16) .
C1_2a S5_2 1.723(17) .
S5_2a O8_2 1.448(12) .
S5_2a O7_2 1.461(12) .
S5_2a O6_2 1.468(12) .
C1'_2b F2'_2 1.351(17) .
C1'_2b F4'_2 1.356(17) .
C1'_2b F3'_2 1.362(17) .
C1'_2b S5'_2 1.730(17) .
S5'_2b O7'_2 1.394(11) .
S5'_2b O6'_2 1.446(12) .
S5'_2b O8'_2 1.460(16) .

loop_
_platon_squeeze_void_nr
_platon_squeeze_void_average_x
_platon_squeeze_void_average_y
_platon_squeeze_void_average_z
_platon_squeeze_void_volume
_platon_squeeze_void_count_electrons
_platon_squeeze_void_content
1 -0.009 -0.009 -0.001 7037 2208 4[CF3SO3];4[CH3CN];4[C4H10O]
2 0.148 0.361 0.089 7 1 ' '
3 0.148 0.639 0.589 7 1 ' '
4 0.352 0.861 0.411 7 1 ' '
5 0.352 0.139 0.911 7 1 ' '
6 0.648 0.861 0.089 7 1 ' '
7 0.648 0.139 0.589 7 1 ' '
8 0.852 0.361 0.411 7 1 ' '
9 0.852 0.639 0.911 7 1 ' '
